data_7227799
loop_
_publ_author_name
'Zhang, Li-Yang'
'Lu, Li-Ping'
'Zhu, Miao-Li'
'Feng, Si-Si'

_publ_section_title
;
 Self-assembly of lanthanide(iii) coordination polymers from a
 bifunctional 2-(pyridin-2-yl)-1H-imidazole-4,5-dicarboxylate ligand with
 the assistance of oxalate: syntheses, structures, luminescence, and
 magnetic properties
;
_journal_issue 14
_journal_name_full CrystEngComm
_journal_page_first 1953
_journal_paper_doi 10.1039/C7CE00149E
_journal_volume 19
_journal_year 2017
_chemical_formula_sum 'C14 H15 Gd2 N3 O17'
_chemical_formula_weight 811.79
_space_group_crystal_system monoclinic
_space_group_IT_number 14
_space_group_name_Hall '-P 2ybc'
_space_group_name_H-M_alt 'P 1 21/c 1'
_symmetry_space_group_name_Hall '-P 2ybc'
_symmetry_space_group_name_H-M 'P 1 21/c 1'
_atom_sites_solution_hydrogens mixed
_audit_creation_method SHELXL-2016/6
_audit_update_record
;
2017-02-28 deposited with the CCDC.
2017-03-06 downloaded from the CCDC.
;
_cell_angle_alpha 90
_cell_angle_beta 102.263(2)
_cell_angle_gamma 90
_cell_formula_units_Z 4
_cell_length_a 9.5261(7)
_cell_length_b 22.4729(16)
_cell_length_c 10.1216(7)
_cell_measurement_reflns_used 5282
_cell_measurement_temperature 298(2)
_cell_measurement_theta_max 28.4
_cell_measurement_theta_min 2.8
_cell_volume 2117.4(3)
_computing_structure_refinement 'SHELXL-2016/6 (Sheldrick, 2016)'
_diffrn_ambient_temperature 298(2)
_diffrn_measured_fraction_theta_full 0.997
_diffrn_measured_fraction_theta_max 0.997
_diffrn_measurement_device_type 'Bruker APEX-II CCD'
_diffrn_measurement_method '\f and \w scans'
_diffrn_radiation_type MoK\a
_diffrn_radiation_wavelength 0.71073
_diffrn_reflns_av_R_equivalents 0.0352
_diffrn_reflns_av_unetI/netI 0.0303
_diffrn_reflns_Laue_measured_fraction_full 0.997
_diffrn_reflns_Laue_measured_fraction_max 0.997
_diffrn_reflns_limit_h_max 11
_diffrn_reflns_limit_h_min -11
_diffrn_reflns_limit_k_max 24
_diffrn_reflns_limit_k_min -27
_diffrn_reflns_limit_l_max 12
_diffrn_reflns_limit_l_min -12
_diffrn_reflns_number 17469
_diffrn_reflns_point_group_measured_fraction_full 0.997
_diffrn_reflns_point_group_measured_fraction_max 0.997
_diffrn_reflns_theta_full 25.242
_diffrn_reflns_theta_max 25.998
_diffrn_reflns_theta_min 2.817
_diffrn_source 'sealed tube'
_exptl_absorpt_coefficient_mu 6.306
_exptl_absorpt_correction_T_max 0.8476
_exptl_absorpt_correction_T_min 0.7636
_exptl_absorpt_correction_type multi-scan
_exptl_absorpt_process_details '(HKL SCALEPACK; Otwinowski & Minor, 1997)'
_exptl_crystal_colour yellow
_exptl_crystal_density_diffrn 2.547
_exptl_crystal_density_method 'not measured'
_exptl_crystal_description block
_exptl_crystal_F_000 1536
_exptl_crystal_size_max 0.250
_exptl_crystal_size_mid 0.250
_exptl_crystal_size_min 0.250
_refine_diff_density_max 0.682
_refine_diff_density_min -0.735
_refine_diff_density_rms 0.123
_refine_ls_extinction_method none
_refine_ls_goodness_of_fit_ref 1.039
_refine_ls_hydrogen_treatment mixed
_refine_ls_matrix_type full
_refine_ls_number_parameters 355
_refine_ls_number_reflns 4153
_refine_ls_number_restraints 21
_refine_ls_restrained_S_all 1.046
_refine_ls_R_factor_all 0.0310
_refine_ls_R_factor_gt 0.0220
_refine_ls_shift/su_max 0.002
_refine_ls_shift/su_mean 0.000
_refine_ls_structure_factor_coef Fsqd
_refine_ls_weighting_details 'w=1/[\s^2^(Fo^2^)+(0.0130P)^2^+3.4271P] where P=(Fo^2^+2Fc^2^)/3'
_refine_ls_weighting_scheme calc
_refine_ls_wR_factor_gt 0.0401
_refine_ls_wR_factor_ref 0.0427
_reflns_Friedel_coverage 0.000
_reflns_number_gt 3576
_reflns_number_total 4153
_reflns_threshold_expression 'I > 2\s(I)'
_cod_data_source_file c7ce00149e2.cif
_cod_data_source_block Z7-Gd-zb25-14R1
_cod_depositor_comments 'Adding full bibliography for 7227795--7227805.cif.'
_cod_database_code 7227799
_shelx_shelxl_version_number 2016/6
_shelx_space_group_comment
;
The symmetry employed for this shelxl refinement is uniquely defined
by the following loop, which should always be used as a source of
symmetry information in preference to the above space-group names.
They are only intended as comments.
;
_shelx_estimated_absorpt_t_min 0.302
_shelx_estimated_absorpt_t_max 0.302

loop_
_space_group_symop_operation_xyz
'x, y, z'
'-x, y+1/2, -z+1/2'
'-x, -y, -z'
'x, -y-1/2, z-1/2'

loop_
_atom_site_label
_atom_site_type_symbol
_atom_site_fract_x
_atom_site_fract_y
_atom_site_fract_z
_atom_site_U_iso_or_equiv
_atom_site_adp_type
_atom_site_occupancy
_atom_site_site_symmetry_order
_atom_site_calc_flag
_atom_site_refinement_flags_posn
_atom_site_refinement_flags_adp
Gd1 Gd 0.71895(2) 0.43454(2) 0.85846(2) 0.01256(5) Uani 1 1 d . .
Gd2 Gd 1.24923(2) 0.27679(2) 1.04843(2) 0.01451(5) Uani 1 1 d . .
N1 N 0.5991(3) 0.41480(14) 0.6239(3) 0.0144(7) Uani 1 1 d . .
N2 N 0.5334(3) 0.41373(14) 0.4039(3) 0.0171(7) Uani 1 1 d . .
H2 H 0.491622 0.410470 0.319938 0.020 Uiso 1 1 d R U
N3 N 0.7745(4) 0.50730(15) 0.6454(4) 0.0231(8) Uani 1 1 d . .
O1 O 1.0656(3) 0.33787(13) 1.1102(3) 0.0245(7) Uani 1 1 d . .
O2 O 1.0317(3) 0.28740(13) 0.8672(3) 0.0245(7) Uani 1 1 d . .
O3 O 0.8313(3) 0.34137(13) 0.7957(3) 0.0242(7) Uani 1 1 d . .
O4 O 0.8494(3) 0.38033(14) 1.0494(3) 0.0259(7) Uani 1 1 d . .
O5 O 0.5229(3) 0.36023(12) 0.8197(3) 0.0191(6) Uani 1 1 d . .
O6 O 0.3797(3) 0.29574(13) 0.6920(3) 0.0229(7) Uani 1 1 d . .
O7 O 0.2770(3) 0.29424(12) 0.3910(3) 0.0214(6) Uani 1 1 d . .
O8 O 0.3675(3) 0.33745(13) 0.2298(3) 0.0212(6) Uani 1 1 d . .
O9 O 0.6009(3) 0.43641(13) 1.0505(3) 0.0214(6) Uani 1 1 d . .
O10 O 0.4688(3) 0.49088(12) 1.1632(3) 0.0183(6) Uani 1 1 d . .
O11 O 0.9768(3) 0.44861(12) 0.8688(3) 0.0208(6) Uani 1 1 d . .
O12 O 1.1782(3) 0.48116(13) 1.0032(3) 0.0241(7) Uani 1 1 d . .
O13 O 1.2768(3) 0.36934(13) 0.9339(3) 0.0290(7) Uani 1 1 d D .
H13A H 1.247(4) 0.4025(9) 0.948(5) 0.044 Uiso 1 1 d D U
H13B H 1.351(3) 0.3739(17) 0.908(5) 0.044 Uiso 1 1 d D U
O14 O 1.5044(3) 0.28355(15) 1.0285(3) 0.0315(8) Uani 1 1 d D .
H14A H 1.560(4) 0.293(2) 1.098(2) 0.047 Uiso 1 1 d D U
H14B H 1.526(5) 0.3024(19) 0.966(3) 0.047 Uiso 1 1 d D U
O15 O 1.0799(3) 0.20926(16) 1.1097(3) 0.0317(8) Uani 1 1 d D .
H15A H 0.996(2) 0.212(2) 1.068(3) 0.048 Uiso 1 1 d D U
H15B H 1.077(4) 0.208(2) 1.1900(13) 0.048 Uiso 1 1 d D U
O16 O 0.7256(6) 0.1731(3) 0.7549(7) 0.1065(19) Uani 1 1 d D U
H16A H 0.775(8) 0.144(2) 0.748(10) 0.160 Uiso 1 1 d D U
H16B H 0.774(8) 0.203(2) 0.749(11) 0.160 Uiso 1 1 d D U
O17 O 0.7827(6) 0.2144(2) 0.0289(5) 0.0841(15) Uani 1 1 d D .
H17A H 0.746(9) 0.223(3) -0.049(3) 0.126 Uiso 1 1 d D U
H17B H 0.818(9) 0.1812(18) 0.028(7) 0.126 Uiso 1 1 d D U
C1 C 0.4553(4) 0.36923(17) 0.4492(4) 0.0148(8) Uani 1 1 d . .
C2 C 0.4988(4) 0.37095(17) 0.5884(4) 0.0140(8) Uani 1 1 d . .
C3 C 0.6174(4) 0.43997(17) 0.5109(4) 0.0157(8) Uani 1 1 d . .
C4 C 0.7219(4) 0.48852(19) 0.5169(4) 0.0192(9) Uani 1 1 d . .
C5 C 0.7616(5) 0.5129(2) 0.4048(5) 0.0304(11) Uani 1 1 d . .
H5 H 0.723759 0.498451 0.318506 0.036 Uiso 1 1 calc R U
C6 C 0.8603(5) 0.5598(2) 0.4249(5) 0.0373(12) Uani 1 1 d . .
H6 H 0.890433 0.577242 0.352409 0.045 Uiso 1 1 calc R U
C7 C 0.9114(5) 0.5794(2) 0.5549(5) 0.0388(13) Uani 1 1 d . .
H7 H 0.975655 0.611085 0.570931 0.047 Uiso 1 1 calc R U
C8 C 0.8681(5) 0.5524(2) 0.6610(5) 0.0316(11) Uani 1 1 d . .
H8 H 0.905590 0.566129 0.747998 0.038 Uiso 1 1 calc R U
C9 C 0.3585(4) 0.33058(17) 0.3506(4) 0.0152(8) Uani 1 1 d . .
C10 C 0.4628(4) 0.33865(17) 0.7054(4) 0.0140(8) Uani 1 1 d . .
C11 C 0.5198(4) 0.47909(18) 1.0618(4) 0.0151(8) Uani 1 1 d . .
C12 C 1.0446(4) 0.47944(18) 0.9623(4) 0.0179(9) Uani 1 1 d . .
C13 C 0.9523(4) 0.34939(18) 1.0273(4) 0.0186(9) Uani 1 1 d . .
C14 C 0.9359(4) 0.32359(18) 0.8839(4) 0.0184(9) Uani 1 1 d . .

loop_
_atom_site_aniso_label
_atom_site_aniso_U_11
_atom_site_aniso_U_22
_atom_site_aniso_U_33
_atom_site_aniso_U_23
_atom_site_aniso_U_13
_atom_site_aniso_U_12
Gd1 0.01066(9) 0.01344(10) 0.01252(9) -0.00299(8) 0.00009(7) 0.00017(8)
Gd2 0.01534(10) 0.01332(10) 0.01355(10) -0.00054(8) 0.00010(8) 0.00323(8)
N1 0.0159(16) 0.0148(18) 0.0122(16) 0.0010(13) 0.0023(14) -0.0023(14)
N2 0.0174(17) 0.0202(19) 0.0111(16) -0.0003(14) -0.0026(14) -0.0039(15)
N3 0.0206(18) 0.0182(19) 0.0267(19) -0.0047(15) -0.0035(16) -0.0023(16)
O1 0.0247(16) 0.0285(18) 0.0174(15) -0.0041(12) -0.0019(13) 0.0118(14)
O2 0.0245(15) 0.0280(18) 0.0192(15) -0.0052(13) 0.0007(13) 0.0098(14)
O3 0.0214(15) 0.0241(17) 0.0227(16) -0.0041(12) -0.0052(13) 0.0078(13)
O4 0.0250(16) 0.0317(18) 0.0216(16) 0.0055(13) 0.0066(13) 0.0173(14)
O5 0.0226(14) 0.0228(16) 0.0115(13) -0.0040(12) 0.0029(12) -0.0092(13)
O6 0.0287(16) 0.0208(16) 0.0180(15) -0.0024(12) 0.0027(13) -0.0137(14)
O7 0.0236(15) 0.0196(16) 0.0194(15) 0.0033(12) 0.0012(13) -0.0087(13)
O8 0.0281(16) 0.0249(16) 0.0097(14) -0.0044(11) 0.0018(12) -0.0058(13)
O9 0.0247(15) 0.0209(16) 0.0204(15) 0.0024(12) 0.0087(13) 0.0044(13)
O10 0.0191(14) 0.0227(16) 0.0132(14) -0.0009(12) 0.0038(12) 0.0064(13)
O11 0.0169(14) 0.0204(16) 0.0240(15) -0.0078(12) 0.0018(13) -0.0026(12)
O12 0.0130(14) 0.0206(17) 0.0369(18) -0.0101(13) 0.0012(13) -0.0005(13)
O13 0.0308(18) 0.0219(18) 0.0392(19) 0.0053(15) 0.0181(16) 0.0070(14)
O14 0.0325(18) 0.035(2) 0.0287(17) 0.0086(15) 0.0090(15) 0.0001(16)
O15 0.0312(18) 0.040(2) 0.0252(17) 0.0039(16) 0.0077(15) -0.0049(17)
O16 0.102(3) 0.128(3) 0.093(3) -0.017(3) 0.029(3) 0.017(3)
O17 0.068(3) 0.089(4) 0.083(4) 0.020(3) -0.013(3) -0.006(3)
C1 0.0147(19) 0.016(2) 0.0129(19) -0.0003(15) 0.0020(16) -0.0043(17)
C2 0.0162(19) 0.014(2) 0.0128(19) -0.0025(15) 0.0050(16) -0.0038(16)
C3 0.0167(19) 0.015(2) 0.0149(19) 0.0006(16) 0.0016(16) -0.0004(17)
C4 0.0154(19) 0.019(2) 0.022(2) 0.0012(17) 0.0001(18) -0.0031(17)
C5 0.030(2) 0.034(3) 0.024(2) 0.009(2) -0.002(2) -0.011(2)
C6 0.036(3) 0.034(3) 0.042(3) 0.018(2) 0.009(2) -0.009(2)
C7 0.029(3) 0.026(3) 0.056(3) 0.005(2) -0.004(3) -0.010(2)
C8 0.029(2) 0.024(3) 0.037(3) -0.005(2) -0.003(2) -0.004(2)
C9 0.017(2) 0.012(2) 0.015(2) 0.0003(15) -0.0010(17) 0.0016(17)
C10 0.0128(19) 0.015(2) 0.0125(19) -0.0011(15) -0.0015(16) -0.0008(16)
C11 0.0102(18) 0.020(2) 0.014(2) -0.0024(17) 0.0013(16) -0.0029(17)
C12 0.016(2) 0.014(2) 0.023(2) 0.0021(17) 0.0033(18) -0.0009(17)
C13 0.021(2) 0.015(2) 0.020(2) 0.0037(17) 0.0057(18) 0.0033(18)
C14 0.017(2) 0.016(2) 0.021(2) -0.0024(17) 0.0041(18) 0.0008(18)

loop_
_atom_type_symbol
_atom_type_description
_atom_type_scat_dispersion_real
_atom_type_scat_dispersion_imag
_atom_type_scat_source
C C 0.0033 0.0016 'International Tables Vol C Tables 4.2.6.8 and 6.1.1.4'
H H 0.0000 0.0000 'International Tables Vol C Tables 4.2.6.8 and 6.1.1.4'
N N 0.0061 0.0033 'International Tables Vol C Tables 4.2.6.8 and 6.1.1.4'
O O 0.0106 0.0060 'International Tables Vol C Tables 4.2.6.8 and 6.1.1.4'
Gd Gd -0.1653 3.9035 'International Tables Vol C Tables 4.2.6.8 and 6.1.1.4'

loop_
_geom_angle_atom_site_label_1
_geom_angle_atom_site_label_2
_geom_angle_atom_site_label_3
_geom_angle
_geom_angle_site_symmetry_1
_geom_angle_site_symmetry_3
O4 Gd1 O10 132.07(9) . 3_667
O4 Gd1 O12 81.69(10) . 3_767
O10 Gd1 O12 73.34(9) 3_667 3_767
O4 Gd1 O9 67.33(9) . .
O10 Gd1 O9 66.76(9) 3_667 .
O12 Gd1 O9 74.10(10) 3_767 .
O4 Gd1 N1 138.21(10) . .
O10 Gd1 N1 81.62(10) 3_667 .
O12 Gd1 N1 138.34(10) 3_767 .
O9 Gd1 N1 125.18(10) . .
O4 Gd1 O11 71.86(10) . .
O10 Gd1 O11 128.75(9) 3_667 .
O12 Gd1 O11 66.35(9) 3_767 .
O9 Gd1 O11 126.06(9) . .
N1 Gd1 O11 108.73(10) . .
O4 Gd1 O5 91.68(10) . .
O10 Gd1 O5 86.26(9) 3_667 .
O12 Gd1 O5 144.53(9) 3_767 .
O9 Gd1 O5 71.23(9) . .
N1 Gd1 O5 62.80(9) . .
O11 Gd1 O5 143.91(9) . .
O4 Gd1 O3 66.52(9) . .
O10 Gd1 O3 154.76(9) 3_667 .
O12 Gd1 O3 131.13(9) 3_767 .
O9 Gd1 O3 120.78(10) . .
N1 Gd1 O3 74.80(10) . .
O11 Gd1 O3 68.88(9) . .
O5 Gd1 O3 75.13(9) . .
O4 Gd1 N3 139.09(10) . .
O10 Gd1 N3 77.67(9) 3_667 .
O12 Gd1 N3 82.63(10) 3_767 .
O9 Gd1 N3 141.65(10) . .
N1 Gd1 N3 59.47(10) . .
O11 Gd1 N3 67.23(10) . .
O5 Gd1 N3 121.59(9) . .
O3 Gd1 N3 97.51(10) . .
O7 Gd2 O6 79.89(9) 4_666 4_666
O7 Gd2 O8 145.71(10) 4_666 1_656
O6 Gd2 O8 79.53(10) 4_666 1_656
O7 Gd2 O15 85.57(11) 4_666 .
O6 Gd2 O15 72.37(11) 4_666 .
O8 Gd2 O15 113.58(10) 1_656 .
O7 Gd2 O1 140.26(10) 4_666 .
O6 Gd2 O1 123.47(10) 4_666 .
O8 Gd2 O1 73.93(10) 1_656 .
O15 Gd2 O1 74.17(11) . .
O7 Gd2 O13 102.90(10) 4_666 .
O6 Gd2 O13 142.47(11) 4_666 .
O8 Gd2 O13 78.17(11) 1_656 .
O15 Gd2 O13 144.78(11) . .
O1 Gd2 O13 78.07(10) . .
O7 Gd2 O2 75.84(9) 4_666 .
O6 Gd2 O2 140.76(10) 4_666 .
O8 Gd2 O2 134.88(10) 1_656 .
O15 Gd2 O2 75.42(11) . .
O1 Gd2 O2 66.23(9) . .
O13 Gd2 O2 73.78(11) . .
O7 Gd2 O14 74.28(11) 4_666 .
O6 Gd2 O14 72.27(10) 4_666 .
O8 Gd2 O14 73.47(10) 1_656 .
O15 Gd2 O14 141.72(11) . .
O1 Gd2 O14 139.72(11) . .
O13 Gd2 O14 72.64(11) . .
O2 Gd2 O14 127.90(10) . .
C3 N1 C2 107.2(3) . .
C3 N1 Gd1 130.0(3) . .
C2 N1 Gd1 122.8(2) . .
C3 N2 C1 108.8(3) . .
C3 N2 H2 155.0 . .
C1 N2 H2 95.6 . .
C8 N3 C4 116.7(4) . .
C8 N3 Gd1 125.0(3) . .
C4 N3 Gd1 117.2(3) . .
C13 O1 Gd2 121.1(3) . .
C14 O2 Gd2 118.6(2) . .
C14 O3 Gd1 113.9(2) . .
C13 O4 Gd1 115.3(2) . .
C10 O5 Gd1 125.4(2) . .
C10 O6 Gd2 148.1(3) . 4_465
C9 O7 Gd2 147.6(3) . 4_465
C9 O8 Gd2 124.4(3) . 1_454
C11 O9 Gd1 118.8(2) . .
C11 O10 Gd1 118.6(2) . 3_667
C12 O11 Gd1 117.3(2) . .
C12 O12 Gd1 118.1(3) . 3_767
Gd2 O13 H13A 128(3) . .
Gd2 O13 H13B 117(3) . .
H13A O13 H13B 107.5(18) . .
Gd2 O14 H14A 114(3) . .
Gd2 O14 H14B 120(3) . .
H14A O14 H14B 107.7(18) . .
Gd2 O15 H15A 117(4) . .
Gd2 O15 H15B 116(3) . .
H15A O15 H15B 106.6(17) . .
H16A O16 H16B 107.7(18) . .
H17A O17 H17B 107.5(18) . .
N2 C1 C2 104.6(3) . .
N2 C1 C9 120.1(3) . .
C2 C1 C9 135.2(3) . .
N1 C2 C1 109.2(3) . .
N1 C2 C10 114.1(3) . .
C1 C2 C10 136.6(3) . .
N1 C3 N2 110.2(3) . .
N1 C3 C4 119.7(3) . .
N2 C3 C4 130.1(3) . .
N3 C4 C5 123.6(4) . .
N3 C4 C3 112.2(3) . .
C5 C4 C3 124.1(4) . .
C4 C5 C6 118.1(4) . .
C4 C5 H5 120.9 . .
C6 C5 H5 120.9 . .
C7 C6 C5 118.2(4) . .
C7 C6 H6 120.9 . .
C5 C6 H6 120.9 . .
C8 C7 C6 120.2(4) . .
C8 C7 H7 119.9 . .
C6 C7 H7 119.9 . .
N3 C8 C7 123.2(4) . .
N3 C8 H8 118.4 . .
C7 C8 H8 118.4 . .
O8 C9 O7 125.0(4) . .
O8 C9 C1 114.9(3) . .
O7 C9 C1 120.0(3) . .
O6 C10 O5 123.4(4) . .
O6 C10 C2 122.9(3) . .
O5 C10 C2 113.7(3) . .
O9 C11 O10 126.2(4) . .
O9 C11 C11 116.2(4) . 3_667
O10 C11 C11 117.6(4) . 3_667
O11 C12 O12 126.7(4) . .
O11 C12 C12 117.1(4) . 3_767
O12 C12 C12 116.2(4) . 3_767
O1 C13 O4 126.2(4) . .
O1 C13 C14 117.2(4) . .
O4 C13 C14 116.6(4) . .
O3 C14 O2 126.8(4) . .
O3 C14 C13 117.2(3) . .
O2 C14 C13 116.0(4) . .

loop_
_geom_bond_atom_site_label_1
_geom_bond_atom_site_label_2
_geom_bond_distance
_geom_bond_site_symmetry_2
Gd1 O4 2.396(3) .
Gd1 O10 2.426(3) 3_667
Gd1 O12 2.434(3) 3_767
Gd1 O9 2.444(3) .
Gd1 N1 2.447(3) .
Gd1 O11 2.457(3) .
Gd1 O5 2.474(3) .
Gd1 O3 2.495(3) .
Gd1 N3 2.844(4) .
Gd2 O7 2.310(3) 4_666
Gd2 O6 2.355(3) 4_666
Gd2 O8 2.371(3) 1_656
Gd2 O15 2.391(3) .
Gd2 O1 2.408(3) .
Gd2 O13 2.422(3) .
Gd2 O2 2.470(3) .
Gd2 O14 2.486(3) .
N1 C3 1.320(5) .
N1 C2 1.366(5) .
N2 C3 1.339(5) .
N2 C1 1.381(5) .
N2 H2 0.8617 .
N3 C8 1.337(5) .
N3 C4 1.358(5) .
O1 C13 1.246(5) .
O2 C14 1.261(5) .
O3 C14 1.254(5) .
O4 C13 1.260(5) .
O5 C10 1.273(4) .
O6 C10 1.237(4) .
O7 C9 1.254(5) .
O8 C9 1.253(4) .
O9 C11 1.252(5) .
O10 C11 1.254(4) .
O11 C12 1.238(5) .
O12 C12 1.253(5) .
O13 H13A 0.820(10) .
O13 H13B 0.816(10) .
O14 H14A 0.816(10) .
O14 H14B 0.820(10) .
O15 H15A 0.822(10) .
O15 H15B 0.819(10) .
O16 H16A 0.817(10) .
O16 H16B 0.821(10) .
O17 H17A 0.818(10) .
O17 H17B 0.819(10) .
C1 C2 1.382(5) .
C1 C9 1.486(5) .
C2 C10 1.490(5) .
C3 C4 1.469(5) .
C4 C5 1.382(6) .
C5 C6 1.398(6) .
C5 H5 0.9300 .
C6 C7 1.375(7) .
C6 H6 0.9300 .
C7 C8 1.371(7) .
C7 H7 0.9300 .
C8 H8 0.9300 .
C11 C11 1.546(7) 3_667
C12 C12 1.560(8) 3_767
C13 C14 1.539(5) .

loop_
_geom_hbond_atom_site_label_D
_geom_hbond_atom_site_label_H
_geom_hbond_atom_site_label_A
_geom_hbond_distance_DH
_geom_hbond_distance_HA
_geom_hbond_distance_DA
_geom_hbond_angle_DHA
_geom_hbond_site_symmetry_A
O17 H17A O16 0.818(10) 2.25(5) 2.865(9) 132(6) 1_554
O16 H16A O4 0.817(10) 2.33(9) 2.864(7) 123(9) 4_565
O15 H15B O2 0.819(10) 1.934(15) 2.741(4) 168(4) 4_566
O15 H15A O17 0.822(10) 1.99(2) 2.778(6) 160(4) 1_556
O14 H14B O5 0.820(10) 1.967(18) 2.761(4) 163(5) 1_655
O14 H14A O16 0.816(10) 2.125(16) 2.931(8) 169(4) 4_666
O13 H13B O5 0.816(10) 2.043(15) 2.833(4) 163(4) 1_655
O13 H13A O12 0.820(10) 2.006(12) 2.823(4) 174(5) .
N2 H2 O10 0.86 2.38 2.947(4) 123.4 1_554
N2 H2 O8 0.86 2.11 2.712(4) 126.2 .

loop_
_geom_torsion_atom_site_label_1
_geom_torsion_atom_site_label_2
_geom_torsion_atom_site_label_3
_geom_torsion_atom_site_label_4
_geom_torsion
_geom_torsion_site_symmetry_1
_geom_torsion_site_symmetry_4
C3 N2 C1 C2 -0.1(4) . .
C3 N2 C1 C9 -176.7(3) . .
C3 N1 C2 C1 0.3(4) . .
Gd1 N1 C2 C1 -177.6(2) . .
C3 N1 C2 C10 -178.7(3) . .
Gd1 N1 C2 C10 3.4(4) . .
N2 C1 C2 N1 -0.1(4) . .
C9 C1 C2 N1 175.7(4) . .
N2 C1 C2 C10 178.6(4) . .
C9 C1 C2 C10 -5.6(8) . .
C2 N1 C3 N2 -0.4(4) . .
Gd1 N1 C3 N2 177.3(2) . .
C2 N1 C3 C4 -178.9(3) . .
Gd1 N1 C3 C4 -1.2(5) . .
C1 N2 C3 N1 0.3(5) . .
C1 N2 C3 C4 178.7(4) . .
C8 N3 C4 C5 0.9(6) . .
Gd1 N3 C4 C5 -167.8(3) . .
C8 N3 C4 C3 -178.5(4) . .
Gd1 N3 C4 C3 12.8(4) . .
N1 C3 C4 N3 -8.7(5) . .
N2 C3 C4 N3 173.1(4) . .
N1 C3 C4 C5 171.9(4) . .
N2 C3 C4 C5 -6.4(7) . .
N3 C4 C5 C6 -0.6(7) . .
C3 C4 C5 C6 178.7(4) . .
C4 C5 C6 C7 -0.5(7) . .
C5 C6 C7 C8 1.3(8) . .
C4 N3 C8 C7 -0.1(7) . .
Gd1 N3 C8 C7 167.7(4) . .
C6 C7 C8 N3 -1.1(8) . .
Gd2 O8 C9 O7 -6.3(6) 1_454 .
Gd2 O8 C9 C1 173.1(2) 1_454 .
Gd2 O7 C9 O8 135.9(4) 4_465 .
Gd2 O7 C9 C1 -43.5(7) 4_465 .
N2 C1 C9 O8 7.7(5) . .
C2 C1 C9 O8 -167.6(4) . .
N2 C1 C9 O7 -172.9(3) . .
C2 C1 C9 O7 11.9(7) . .
Gd2 O6 C10 O5 -169.5(3) 4_465 .
Gd2 O6 C10 C2 12.3(7) 4_465 .
Gd1 O5 C10 O6 169.5(3) . .
Gd1 O5 C10 C2 -12.1(5) . .
N1 C2 C10 O6 -176.3(4) . .
C1 C2 C10 O6 5.0(7) . .
N1 C2 C10 O5 5.3(5) . .
C1 C2 C10 O5 -173.4(4) . .
Gd1 O9 C11 O10 -168.9(3) . .
Gd1 O9 C11 C11 10.9(5) . 3_667
Gd1 O10 C11 O9 -169.0(3) 3_667 .
Gd1 O10 C11 C11 11.2(5) 3_667 3_667
Gd1 O11 C12 O12 162.8(3) . .
Gd1 O11 C12 C12 -17.2(6) . 3_767
Gd1 O12 C12 O11 162.5(3) 3_767 .
Gd1 O12 C12 C12 -17.5(6) 3_767 3_767
Gd2 O1 C13 O4 179.4(3) . .
Gd2 O1 C13 C14 -0.7(5) . .
Gd1 O4 C13 O1 148.7(4) . .
Gd1 O4 C13 C14 -31.2(4) . .
Gd1 O3 C14 O2 -161.7(3) . .
Gd1 O3 C14 C13 16.7(4) . .
Gd2 O2 C14 O3 167.8(3) . .
Gd2 O2 C14 C13 -10.7(5) . .
O1 C13 C14 O3 -170.9(4) . .
O4 C13 C14 O3 9.1(6) . .
O1 C13 C14 O2 7.8(6) . .
O4 C13 C14 O2 -172.3(4) . .
